data_7022800
loop_
_publ_author_name
'de Almeida, Vicente R.'
'Xavier, Fernando R.'
'Os\'orio, Renata E H M B'
'Bessa, Luiza M.'
'Schilling, Eduardo L.'
'Costa, Thiago G.'
'Bortolotto, Tiago'
'Cavalett, Ang\'elica'
'Castro, Frederico A. V.'
'Vilhena, Felipe'
'Alves, Odivaldo C.'
'Terenzi, Hern\'an'
'Eleutherio, Elis C. A.'
'Pereira, Marcos D.'
'Haase, Wolfgang'
'Tomkowicz, Zbigniew'
'Szpoganicz, Bruno'
'Bortoluzzi, Adailton J.'
'Neves, Ademir'

_publ_section_title
;
 In vitro and in vivo activity of a new unsymmetrical dinuclear copper
 complex containing a derivative ligand of 1,4,7-triazacyclononane:
 catalytic promiscuity of [Cu2(L)Cl3].
;
_journal_issue 19
_journal_name_full 'Dalton transactions (Cambridge, England : 2003)'
_journal_page_first 7059
_journal_page_last 7073
_journal_paper_doi 10.1039/c3dt33046j
_journal_volume 42
_journal_year 2013
_chemical_formula_moiety 'C21 H34 Cl3 Cu2 N3 O2'
_chemical_formula_sum 'C21 H34 Cl3 Cu2 N3 O2'
_chemical_formula_weight 593.94
_chemical_name_systematic
;
?
;
_space_group_IT_number 9
_symmetry_cell_setting monoclinic
_symmetry_space_group_name_Hall 'C -2yc'
_symmetry_space_group_name_H-M 'C 1 c 1'
_atom_sites_solution_hydrogens geom
_atom_sites_solution_primary direct
_atom_sites_solution_secondary difmap
_audit_creation_method SHELXL-97
_cell_angle_alpha 90.00
_cell_angle_beta 94.323(12)
_cell_angle_gamma 90.00
_cell_formula_units_Z 4
_cell_length_a 13.1157(8)
_cell_length_b 16.0029(10)
_cell_length_c 12.0041(19)
_cell_measurement_reflns_used 25
_cell_measurement_temperature 293(2)
_cell_measurement_theta_max 15.36
_cell_measurement_theta_min 8.36
_cell_volume 2512.4(5)
_computing_structure_refinement 'SHELXL-97 (Sheldrick, 2008)'
_diffrn_ambient_temperature 293(2)
_diffrn_measured_fraction_theta_full 0.983
_diffrn_measured_fraction_theta_max 0.983
_diffrn_measurement_method \w--2\q
_diffrn_radiation_monochromator graphite
_diffrn_radiation_source 'fine-focus sealed tube'
_diffrn_radiation_type MoK\a
_diffrn_radiation_wavelength 0.71069
_diffrn_reflns_av_R_equivalents 0.0150
_diffrn_reflns_av_sigmaI/netI 0.0251
_diffrn_reflns_limit_h_max 15
_diffrn_reflns_limit_h_min -16
_diffrn_reflns_limit_k_max 13
_diffrn_reflns_limit_k_min -20
_diffrn_reflns_limit_l_max 4
_diffrn_reflns_limit_l_min -15
_diffrn_reflns_number 4274
_diffrn_reflns_theta_full 27.47
_diffrn_reflns_theta_max 27.47
_diffrn_reflns_theta_min 2.01
_diffrn_standards_decay_% 1
_diffrn_standards_interval_count 200
_diffrn_standards_number 3
_exptl_absorpt_coefficient_mu 2.035
_exptl_absorpt_correction_T_max 0.441
_exptl_absorpt_correction_T_min 0.374
_exptl_absorpt_correction_type psi-scan
_exptl_crystal_colour black-brownish
_exptl_crystal_density_diffrn 1.570
_exptl_crystal_density_method 'not measured'
_exptl_crystal_description 'irregular block'
_exptl_crystal_F_000 1224
_exptl_crystal_size_max 0.50
_exptl_crystal_size_mid 0.43
_exptl_crystal_size_min 0.40
_refine_diff_density_max 0.530
_refine_diff_density_min -0.308
_refine_diff_density_rms 0.077
_refine_ls_abs_structure_details 'Flack H D (1983), Acta Cryst. A39, 876-881'
_refine_ls_abs_structure_Flack 0.001(13)
_refine_ls_extinction_method none
_refine_ls_goodness_of_fit_ref 1.103
_refine_ls_hydrogen_treatment constr
_refine_ls_matrix_type full
_refine_ls_number_parameters 280
_refine_ls_number_reflns 3406
_refine_ls_number_restraints 2
_refine_ls_restrained_S_all 1.103
_refine_ls_R_factor_all 0.0385
_refine_ls_R_factor_gt 0.0299
_refine_ls_shift/su_max 0.000
_refine_ls_shift/su_mean 0.000
_refine_ls_structure_factor_coef Fsqd
_refine_ls_weighting_details 'calc w=1/[\s^2^(Fo^2^)+(0.0480P)^2^+1.5406P] where P=(Fo^2^+2Fc^2^)/3'
_refine_ls_weighting_scheme calc
_refine_ls_wR_factor_gt 0.0751
_refine_ls_wR_factor_ref 0.0784
_reflns_number_gt 3127
_reflns_number_total 3406
_reflns_threshold_expression >2\s(I)
_cod_data_source_file c3dt33046j.txt
_cod_data_source_block Complex_1
_cod_depositor_comments
;
The following automatic conversions were performed:

'_symmetry_cell_setting' value 'Monoclinic' changed to 'monoclinic'
according to /home/saulius/struct/CIF-dictionaries/cif_core.dic
dictionary named 'cif_core.dic' version 2.4.2 from 2011-04-26.

Automatic conversion script
Id: cif_fix_values 1891 2012-01-12 08:04:46Z andrius 
;
_cod_original_sg_symbol_H-M 'C c'
_cod_database_code 7022800

loop_
_symmetry_equiv_pos_as_xyz
'x, y, z'
'x, -y, z+1/2'
'x+1/2, y+1/2, z'
'x+1/2, -y+1/2, z+1/2'

loop_
_atom_site_label
_atom_site_type_symbol
_atom_site_fract_x
_atom_site_fract_y
_atom_site_fract_z
_atom_site_U_iso_or_equiv
_atom_site_adp_type
_atom_site_occupancy
_atom_site_symmetry_multiplicity
_atom_site_calc_flag
_atom_site_refinement_flags
Cu1 Cu 0.39694(4) 0.22517(3) 0.19085(4) 0.02842(12) Uani 1 1 d .
Cu2 Cu 0.17292(4) 0.14108(3) 0.20020(4) 0.02965(13) Uani 1 1 d .
Cl1 Cl 0.30292(10) 0.15878(8) 0.04936(10) 0.0471(3) Uani 1 1 d .
Cl2 Cl 0.04538(10) 0.08369(7) 0.09671(11) 0.0469(3) Uani 1 1 d .
Cl3 Cl 0.11436(12) 0.27233(8) 0.21397(17) 0.0651(5) Uani 1 1 d .
O10 O 0.2997(2) 0.17004(19) 0.2855(2) 0.0313(6) Uani 1 1 d .
O18 O 0.1880(2) 0.02752(18) 0.2930(3) 0.0360(7) Uani 1 1 d .
N1 N 0.4521(3) 0.2985(2) 0.3201(3) 0.0300(8) Uani 1 1 d .
C2 C 0.4728(4) 0.3799(3) 0.2675(4) 0.0350(10) Uani 1 1 d .
H2A H 0.5129 0.4146 0.3205 0.042 Uiso 1 1 calc R
H2B H 0.4086 0.4082 0.2478 0.042 Uiso 1 1 calc R
C3 C 0.5299(4) 0.3682(3) 0.1642(4) 0.0382(11) Uani 1 1 d .
H3A H 0.5280 0.4198 0.1217 0.046 Uiso 1 1 calc R
H3B H 0.6009 0.3551 0.1857 0.046 Uiso 1 1 calc R
N4 N 0.4837(3) 0.2995(2) 0.0930(3) 0.0361(8) Uani 1 1 d .
C4 C 0.4206(4) 0.3330(3) -0.0080(4) 0.0486(13) Uani 1 1 d .
H4 H 0.3908 0.2845 -0.0484 0.058 Uiso 1 1 calc R
C5 C 0.5638(4) 0.2410(3) 0.0585(4) 0.0462(12) Uani 1 1 d .
H5A H 0.6146 0.2724 0.0214 0.055 Uiso 1 1 calc R
H5B H 0.5328 0.2012 0.0052 0.055 Uiso 1 1 calc R
C6 C 0.6167(4) 0.1935(3) 0.1565(5) 0.0473(12) Uani 1 1 d .
H6A H 0.6629 0.1528 0.1280 0.057 Uiso 1 1 calc R
H6B H 0.6574 0.2324 0.2032 0.057 Uiso 1 1 calc R
N7 N 0.5458(3) 0.1504(2) 0.2252(4) 0.0389(9) Uani 1 1 d .
C7 C 0.5451(5) 0.0566(3) 0.2089(6) 0.0577(15) Uani 1 1 d .
H7 H 0.4873 0.0355 0.2479 0.069 Uiso 1 1 calc R
C8 C 0.5631(4) 0.1702(3) 0.3452(5) 0.0424(11) Uani 1 1 d .
H8A H 0.6322 0.1539 0.3706 0.051 Uiso 1 1 calc R
H8B H 0.5166 0.1370 0.3861 0.051 Uiso 1 1 calc R
C9 C 0.5484(3) 0.2618(3) 0.3735(4) 0.0367(10) Uani 1 1 d .
H9A H 0.5480 0.2675 0.4539 0.044 Uiso 1 1 calc R
H9B H 0.6062 0.2934 0.3500 0.044 Uiso 1 1 calc R
C10 C 0.3740(3) 0.3105(3) 0.4006(4) 0.0311(9) Uani 1 1 d .
H10A H 0.3124 0.3322 0.3613 0.037 Uiso 1 1 calc R
H10B H 0.3984 0.3520 0.4552 0.037 Uiso 1 1 calc R
C11 C 0.3479(3) 0.2326(3) 0.4607(4) 0.0298(9) Uani 1 1 d .
C12 C 0.3051(3) 0.1657(3) 0.3963(3) 0.0273(8) Uani 1 1 d .
C13 C 0.2706(3) 0.0947(3) 0.4517(4) 0.0296(9) Uani 1 1 d .
C14 C 0.2862(3) 0.0894(3) 0.5689(4) 0.0355(10) Uani 1 1 d .
H14 H 0.2648 0.0417 0.6047 0.043 Uiso 1 1 calc R
C15 C 0.3319(4) 0.1522(3) 0.6315(4) 0.0381(11) Uani 1 1 d .
C16 C 0.3611(3) 0.2242(3) 0.5761(4) 0.0356(10) Uani 1 1 d .
H16 H 0.3904 0.2681 0.6181 0.043 Uiso 1 1 calc R
C17 C 0.2200(3) 0.0271(3) 0.3913(4) 0.0321(9) Uani 1 1 d .
H17 H 0.2107 -0.0219 0.4310 0.039 Uiso 1 1 calc R
C19 C 0.3518(5) 0.1468(4) 0.7567(4) 0.0559(15) Uani 1 1 d .
H19A H 0.3853 0.1969 0.7840 0.084 Uiso 1 1 calc R
H19B H 0.3947 0.0995 0.7754 0.084 Uiso 1 1 calc R
H19C H 0.2881 0.1406 0.7902 0.084 Uiso 1 1 calc R
C41 C 0.3318(5) 0.3859(4) 0.0266(5) 0.0616(16) Uani 1 1 d .
H41A H 0.2934 0.3548 0.0776 0.092 Uiso 1 1 calc R
H41B H 0.2881 0.4003 -0.0383 0.092 Uiso 1 1 calc R
H41C H 0.3578 0.4360 0.0624 0.092 Uiso 1 1 calc R
C42 C 0.4821(6) 0.3809(4) -0.0900(5) 0.0658(17) Uani 1 1 d .
H42A H 0.5370 0.3465 -0.1121 0.099 Uiso 1 1 calc R
H42B H 0.5097 0.4308 -0.0548 0.099 Uiso 1 1 calc R
H42C H 0.4384 0.3958 -0.1547 0.099 Uiso 1 1 calc R
C71 C 0.5234(6) 0.0322(4) 0.0859(7) 0.088(2) Uani 1 1 d .
H71A H 0.4616 0.0589 0.0564 0.132 Uiso 1 1 calc R
H71B H 0.5157 -0.0273 0.0801 0.132 Uiso 1 1 calc R
H71C H 0.5793 0.0498 0.0443 0.132 Uiso 1 1 calc R
C72 C 0.6394(7) 0.0129(4) 0.2618(8) 0.096(3) Uani 1 1 d .
H72A H 0.6497 0.0287 0.3390 0.144 Uiso 1 1 calc R
H72B H 0.6980 0.0288 0.2235 0.144 Uiso 1 1 calc R
H72C H 0.6301 -0.0465 0.2565 0.144 Uiso 1 1 calc R

loop_
_atom_site_aniso_label
_atom_site_aniso_U_11
_atom_site_aniso_U_22
_atom_site_aniso_U_33
_atom_site_aniso_U_23
_atom_site_aniso_U_13
_atom_site_aniso_U_12
Cu1 0.0321(2) 0.0297(2) 0.0239(2) -0.0032(2) 0.00483(19) -0.0093(2)
Cu2 0.0325(3) 0.0274(2) 0.0282(2) -0.0008(2) -0.0034(2) -0.0045(2)
Cl1 0.0586(8) 0.0576(8) 0.0260(5) -0.0103(5) 0.0086(5) -0.0291(6)
Cl2 0.0505(7) 0.0340(6) 0.0522(7) 0.0069(5) -0.0232(6) -0.0088(5)
Cl3 0.0554(8) 0.0334(6) 0.1047(14) -0.0110(7) -0.0056(8) 0.0073(5)
O10 0.0322(15) 0.0412(16) 0.0203(14) 0.0004(12) 0.0010(12) -0.0118(13)
O18 0.0429(17) 0.0286(15) 0.0355(17) -0.0005(13) -0.0044(14) -0.0003(12)
N1 0.0330(19) 0.0273(17) 0.0298(18) -0.0014(14) 0.0031(15) -0.0058(14)
C2 0.041(2) 0.025(2) 0.039(3) -0.0030(18) 0.002(2) -0.0065(17)
C3 0.045(3) 0.032(2) 0.038(3) 0.0007(19) 0.006(2) -0.0116(19)
N4 0.041(2) 0.0367(19) 0.0313(19) -0.0032(16) 0.0095(17) -0.0135(16)
C4 0.061(3) 0.049(3) 0.036(3) 0.003(2) 0.000(2) -0.025(3)
C5 0.051(3) 0.051(3) 0.040(3) -0.009(2) 0.024(2) -0.016(2)
C6 0.040(3) 0.044(3) 0.060(3) -0.010(2) 0.016(2) -0.006(2)
N7 0.037(2) 0.033(2) 0.048(2) -0.0073(17) 0.0094(19) -0.0019(16)
C7 0.061(3) 0.037(3) 0.076(4) -0.010(3) 0.015(3) -0.001(3)
C8 0.039(3) 0.038(2) 0.049(3) 0.002(2) 0.000(2) 0.0054(19)
C9 0.032(2) 0.042(2) 0.036(2) -0.001(2) -0.0023(19) -0.0048(19)
C10 0.034(2) 0.032(2) 0.028(2) -0.0074(17) 0.0016(17) -0.0041(17)
C11 0.025(2) 0.039(2) 0.026(2) -0.0036(17) 0.0041(16) -0.0009(17)
C12 0.0215(19) 0.038(2) 0.0228(19) -0.0015(17) 0.0036(15) 0.0013(16)
C13 0.027(2) 0.033(2) 0.029(2) 0.0024(17) 0.0042(17) -0.0003(16)
C14 0.036(2) 0.043(2) 0.028(2) 0.0087(19) 0.0043(18) -0.0035(19)
C15 0.036(2) 0.055(3) 0.024(2) -0.002(2) 0.0028(19) -0.003(2)
C16 0.031(2) 0.048(3) 0.029(2) -0.0078(19) 0.0042(18) -0.0073(19)
C17 0.034(2) 0.029(2) 0.033(2) 0.0026(17) 0.0006(19) 0.0004(16)
C19 0.069(4) 0.076(4) 0.023(2) 0.002(2) 0.001(2) -0.019(3)
C41 0.060(4) 0.066(4) 0.056(4) 0.022(3) -0.007(3) -0.009(3)
C42 0.095(5) 0.062(4) 0.042(3) 0.007(3) 0.014(3) -0.026(3)
C71 0.083(5) 0.064(4) 0.117(7) -0.037(4) 0.015(5) -0.009(4)
C72 0.110(6) 0.048(4) 0.125(7) -0.021(4) -0.026(5) 0.030(4)

loop_
_atom_type_symbol
_atom_type_description
_atom_type_scat_dispersion_real
_atom_type_scat_dispersion_imag
_atom_type_scat_source
C C 0.0033 0.0016 'International Tables Vol C Tables 4.2.6.8 and 6.1.1.4'
H H 0.0000 0.0000 'International Tables Vol C Tables 4.2.6.8 and 6.1.1.4'
N N 0.0061 0.0033 'International Tables Vol C Tables 4.2.6.8 and 6.1.1.4'
O O 0.0106 0.0060 'International Tables Vol C Tables 4.2.6.8 and 6.1.1.4'
Cl Cl 0.1484 0.1585 'International Tables Vol C Tables 4.2.6.8 and 6.1.1.4'
Cu Cu 0.3201 1.2651 'International Tables Vol C Tables 4.2.6.8 and 6.1.1.4'

loop_
_geom_angle_atom_site_label_1
_geom_angle_atom_site_label_2
_geom_angle_atom_site_label_3
_geom_angle
_geom_angle_publ_flag
O10 Cu1 N1 91.56(13) y
O10 Cu1 N4 170.80(15) y
N1 Cu1 N4 85.51(15) y
O10 Cu1 Cl1 83.37(9) y
N1 Cu1 Cl1 167.52(11) y
N4 Cu1 Cl1 97.72(11) y
O10 Cu1 N7 103.89(14) y
N1 Cu1 N7 85.12(14) y
N4 Cu1 N7 84.57(16) y
Cl1 Cu1 N7 107.14(11) y
O10 Cu2 O18 83.46(12) y
O10 Cu2 Cl2 168.10(10) y
O18 Cu2 Cl2 88.61(9) y
O10 Cu2 Cl3 91.27(10) y
O18 Cu2 Cl3 140.98(11) y
Cl2 Cu2 Cl3 100.46(6) y
O10 Cu2 Cl1 76.13(9) y
O18 Cu2 Cl1 114.68(10) y
Cl2 Cu2 Cl1 99.36(5) y
Cl3 Cu2 Cl1 101.28(6) y
Cu1 Cl1 Cu2 83.00(4) y
C12 O10 Cu2 119.6(3) ?
C12 O10 Cu1 127.7(2) ?
Cu2 O10 Cu1 111.52(14) y
C17 O18 Cu2 121.4(3) ?
C10 N1 C2 108.9(3) ?
C10 N1 C9 112.1(4) ?
C2 N1 C9 110.7(3) ?
C10 N1 Cu1 110.5(3) ?
C2 N1 Cu1 104.4(3) ?
C9 N1 Cu1 110.0(3) ?
N1 C2 C3 111.1(4) ?
N4 C3 C2 110.9(4) ?
C5 N4 C3 110.9(4) ?
C5 N4 C4 110.7(4) ?
C3 N4 C4 111.8(4) ?
C5 N4 Cu1 103.1(3) ?
C3 N4 Cu1 108.4(3) ?
C4 N4 Cu1 111.6(3) ?
N4 C4 C41 111.2(4) ?
N4 C4 C42 114.3(5) ?
C41 C4 C42 110.4(5) ?
N4 C5 C6 112.9(4) ?
N7 C6 C5 113.5(4) ?
C6 N7 C8 113.1(4) ?
C6 N7 C7 113.1(4) ?
C8 N7 C7 109.7(4) ?
C6 N7 Cu1 102.8(3) ?
C8 N7 Cu1 97.4(3) ?
C7 N7 Cu1 119.7(3) ?
N7 C7 C72 114.0(5) ?
N7 C7 C71 112.0(5) ?
C72 C7 C71 111.9(6) ?
N7 C8 C9 114.3(4) ?
N1 C9 C8 113.6(4) ?
N1 C10 C11 113.9(4) ?
C16 C11 C12 119.1(4) ?
C16 C11 C10 123.2(4) ?
C12 C11 C10 117.7(4) ?
O10 C12 C13 121.4(4) ?
O10 C12 C11 119.8(4) ?
C13 C12 C11 118.8(4) ?
C14 C13 C12 119.5(4) ?
C14 C13 C17 119.0(4) ?
C12 C13 C17 121.4(4) ?
C15 C14 C13 122.0(4) ?
C14 C15 C16 118.0(4) ?
C14 C15 C19 122.8(5) ?
C16 C15 C19 119.2(4) ?
C11 C16 C15 122.4(4) ?
O18 C17 C13 126.5(4) ?

loop_
_geom_bond_atom_site_label_1
_geom_bond_atom_site_label_2
_geom_bond_distance
_geom_bond_publ_flag
Cu1 O10 1.978(3) y
Cu1 N1 2.035(4) y
Cu1 N4 2.071(4) y
Cu1 Cl1 2.2844(12) y
Cu1 N7 2.300(4) y
Cu2 O10 1.943(3) y
Cu2 O18 2.133(3) y
Cu2 Cl2 2.2071(12) y
Cu2 Cl3 2.2468(13) y
Cu2 Cl1 2.5945(14) y
O10 C12 1.328(5) ?
O18 C17 1.223(5) ?
N1 C10 1.473(6) ?
N1 C2 1.480(5) ?
N1 C9 1.493(6) ?
C2 C3 1.508(7) ?
C3 N4 1.493(6) ?
N4 C5 1.490(7) ?
N4 C4 1.513(7) ?
C4 C41 1.524(9) ?
C4 C42 1.526(8) ?
C5 C6 1.523(8) ?
C6 N7 1.461(6) ?
N7 C8 1.476(7) ?
N7 C7 1.515(6) ?
C7 C72 1.517(9) ?
C7 C71 1.533(10) ?
C8 C9 1.520(7) ?
C10 C11 1.492(6) ?
C11 C16 1.390(6) ?
C11 C12 1.413(6) ?
C12 C13 1.408(6) ?
C13 C14 1.408(6) ?
C13 C17 1.437(6) ?
C14 C15 1.366(7) ?
C15 C16 1.398(7) ?
C15 C19 1.508(7) ?
